data_7222943
loop_
_publ_author_name
'Babel, D.'
'Otto, M.'

_publ_section_title
;
 Die Jahn-Teller-Verzerrung in den Kristallstrukturen der
 Dinatrium-Tetrafluorometallate Na2CuF4 und Na/2CrF4
;
_journal_name_full
;
Zeitschrift fuer Naturforschung, Teil B. Anorganische Chemie, Organische 
Chemie (42,1987-)
;
_journal_page_first 715
_journal_page_last 720
_journal_volume 44
_journal_year 1989
_chemical_formula_sum 'Cu F4 Na2'
_chemical_name_systematic 'Na2 Cu F4'
_space_group_IT_number 14
_symmetry_space_group_name_Hall '-P 2ybc'
_symmetry_space_group_name_H-M 'P 1 21/c 1'
_cell_angle_alpha 90
_cell_angle_beta 92.49
_cell_angle_gamma 90
_cell_formula_units_Z 2
_cell_length_a 3.267
_cell_length_b 9.37
_cell_length_c 5.612
_cell_volume 171.631
_citation_journal_id_ASTM ZNBSEN
_cod_data_source_file Babel_ZNBSEN_1989_1966.cif
_cod_data_source_block Cu1F4Na2
_cod_original_cell_volume 171.6312
_cod_original_formula_sum 'Cu1 F4 Na2'
_cod_database_code 7222943

loop_
_symmetry_equiv_pos_as_xyz
x,y,z
-x,y+1/2,-z+1/2
-x,-y,-z
x,-y-1/2,z-1/2

loop_
_atom_site_label
_atom_site_type_symbol
_atom_site_fract_x
_atom_site_fract_y
_atom_site_fract_z
_atom_site_occupancy
_atom_site_U_iso_or_equiv
Cu1 Cu+2 0 0 0 1 0.0
F1 F-1 0.5671 0.45 0.268 1 0.0
Na1 Na+1 0.5137 0.1825 0.423 1 0.0
F2 F-1 0.0073 0.1881 0.1283 1 0.0
